data_4506173
loop_
_publ_author_name
'Marcano, Daniela'
'Gerasimchuk, Nikolay'
'Nemykin, Victor'
'Silchenko, Svitlana'

_publ_section_title
;
 Synthesis, Characterization, and Studies of Coordination-Polymeres With
 Isomeric Pyridylcyanoximes: Route to Metal Ribbons With Very Short
 Tl&#x00B7;&#x00B7;&#x00B7;Tl Separations
;
_journal_issue 6
_journal_name_full 'Crystal Growth &amp; Design'
_journal_page_first 2877
_journal_paper_doi 10.1021/cg3000763
_journal_volume 12
_journal_year 2012
_chemical_formula_moiety 'C7 H4 N3 O Tl'
_chemical_formula_sum 'C7 H4 N3 O Tl'
_chemical_formula_weight 350.50
_chemical_name_common Tl(4PCO)
_chemical_name_systematic
; 
 Thallium(I) 4-pyridylcyanoximate 
;
_chemical_temperature_decomposition 531.15
_space_group_IT_number 14
_symmetry_cell_setting monoclinic
_symmetry_space_group_name_Hall '-P 2yn'
_symmetry_space_group_name_H-M 'P 1 21/n 1'
_atom_sites_solution_hydrogens geom
_atom_sites_solution_primary direct
_atom_sites_solution_secondary difmap
_audit_creation_method SHELXL-97
_cell_angle_alpha 90.00
_cell_angle_beta 93.536(2)
_cell_angle_gamma 90.00
_cell_formula_units_Z 4
_cell_length_a 3.8990(4)
_cell_length_b 12.3800(13)
_cell_length_c 16.7563(17)
_cell_measurement_reflns_used 187
_cell_measurement_temperature 173(2)
_cell_measurement_theta_max 54.21
_cell_measurement_theta_min 4.17
_cell_volume 807.28(14)
_computing_cell_refinement 'SAINT (Bruker, 1998)'
_computing_data_collection 'SMART (Bruker, 1998)'
_computing_data_reduction 'SAINT (Bruker, 1998)'
_computing_molecular_graphics 'ORTEP-III (Burnett & Johnson, 1996)'
_computing_publication_material 'CIFTAB (Sheldrick, 1997)'
_computing_structure_refinement 'SHELXL-97 (Sheldrick, 1997)'
_computing_structure_solution 'SHELXS-97 (Sheldrick, 1990)'
_diffrn_ambient_temperature 173(2)
_diffrn_measured_fraction_theta_full 0.995
_diffrn_measured_fraction_theta_max 0.995
_diffrn_measurement_device_type 'Bruker APEX2 CCD area detector'
_diffrn_measurement_method '4 omega scans, complete sphere'
_diffrn_radiation_monochromator graphite
_diffrn_radiation_source 'fine-focus sealed tube'
_diffrn_radiation_type MoK\a
_diffrn_radiation_wavelength 0.71073
_diffrn_reflns_av_R_equivalents 0.0598
_diffrn_reflns_av_sigmaI/netI 0.0681
_diffrn_reflns_limit_h_max 4
_diffrn_reflns_limit_h_min -4
_diffrn_reflns_limit_k_max 14
_diffrn_reflns_limit_k_min -15
_diffrn_reflns_limit_l_max 21
_diffrn_reflns_limit_l_min -21
_diffrn_reflns_number 5529
_diffrn_reflns_theta_full 27.10
_diffrn_reflns_theta_max 27.10
_diffrn_reflns_theta_min 2.44
_exptl_absorpt_coefficient_mu 19.956
_exptl_absorpt_correction_T_max 0.1538
_exptl_absorpt_correction_T_min 0.0358
_exptl_absorpt_correction_type multi-scan
_exptl_absorpt_process_details 'SADABS (Bruker AXS, 2005)'
_exptl_crystal_colour orange
_exptl_crystal_density_diffrn 2.884
_exptl_crystal_density_meas ?
_exptl_crystal_density_method 'not measured'
_exptl_crystal_description needle
_exptl_crystal_F_000 624
_exptl_crystal_size_max 0.50
_exptl_crystal_size_mid 0.20
_exptl_crystal_size_min 0.15
_refine_diff_density_max 3.621
_refine_diff_density_min -3.550
_refine_diff_density_rms 0.348
_refine_ls_extinction_method none
_refine_ls_goodness_of_fit_ref 1.045
_refine_ls_hydrogen_treatment constr
_refine_ls_matrix_type full
_refine_ls_number_parameters 109
_refine_ls_number_reflns 1752
_refine_ls_number_restraints 0
_refine_ls_restrained_S_all 1.045
_refine_ls_R_factor_all 0.0822
_refine_ls_R_factor_gt 0.0589
_refine_ls_shift/su_max 0.000
_refine_ls_shift/su_mean 0.000
_refine_ls_structure_factor_coef Fsqd
_refine_ls_weighting_details 'calc w=1/[\s^2^(Fo^2^)+(0.0783P)^2^+11.3164P] where P=(Fo^2^+2Fc^2^)/3'
_refine_ls_weighting_scheme calc
_refine_ls_wR_factor_gt 0.1401
_refine_ls_wR_factor_ref 0.1533
_reflns_number_gt 1313
_reflns_number_total 1752
_reflns_threshold_expression >2sigma(I)
_cod_data_source_file cg3000763_si_002.cif
_cod_data_source_block 4pcotl
_cod_depositor_comments
;
The following automatic conversions were performed:

'_chemical_melting_point' tag was changed to
'_chemical_temperature_decomposition' since the value had been given
as '258 C, decomposition'. The value '258 C, decomposition' was
changed to '531.15' - it was converted from degrees Celsius(C) to
Kelvins(K).

'_symmetry_cell_setting' value 'Monoclinic' changed to
'monoclinic' according to
/home/saulius/struct/CIF-dictionaries/cif_core.dic dictionary named
'cif_core.dic' version 2.4.1 from 2010-06-29.

Automatic conversion script
Id: cif_fix_values 1891 2012-01-12 08:04:46Z andrius 

The following automatic conversions were performed:

'_exptl_crystal_density_meas' value 'not measured' was changed to '?'
- the value is perceived as not measured.

Automatic conversion script
Id: cif_fix_values 3008 2015-01-20 13:52:24Z robertas 
;
_cod_original_sg_symbol_H-M 'P 21/n'
_cod_database_code 4506173

loop_
_symmetry_equiv_pos_as_xyz
'x, y, z'
'-x+1/2, y+1/2, -z+1/2'
'-x, -y, -z'
'x-1/2, -y-1/2, z-1/2'

loop_
_atom_site_label
_atom_site_type_symbol
_atom_site_fract_x
_atom_site_fract_y
_atom_site_fract_z
_atom_site_U_iso_or_equiv
_atom_site_adp_type
_atom_site_occupancy
_atom_site_symmetry_multiplicity
_atom_site_calc_flag
_atom_site_refinement_flags
C1 C 0.834(4) 0.2483(11) 0.5585(9) 0.030(3) Uani 1 1 d .
C2 C 0.784(5) 0.1869(12) 0.4843(9) 0.038(4) Uani 1 1 d .
C3 C 0.713(4) 0.2019(12) 0.6315(9) 0.031(3) Uani 1 1 d .
C4 C 0.576(4) 0.0977(12) 0.6343(9) 0.032(3) Uani 1 1 d .
H4 H 0.5589 0.0552 0.5870 0.038 Uiso 1 1 calc R
C5 C 0.464(4) 0.0556(12) 0.7038(8) 0.031(3) Uani 1 1 d .
H5 H 0.3648 -0.0145 0.7033 0.037 Uiso 1 1 calc R
C6 C 0.626(4) 0.2116(15) 0.7720(9) 0.041(4) Uani 1 1 d .
H6 H 0.6462 0.2515 0.8205 0.050 Uiso 1 1 calc R
C7 C 0.738(4) 0.2605(13) 0.7028(9) 0.034(3) Uani 1 1 d .
H7 H 0.8279 0.3318 0.7043 0.040 Uiso 1 1 calc R
N1 N 0.989(3) 0.3403(10) 0.5565(8) 0.036(3) Uani 1 1 d .
N2 N 0.743(6) 0.1419(15) 0.4269(11) 0.083(7) Uani 1 1 d .
N3 N 0.493(4) 0.1123(12) 0.7739(8) 0.043(3) Uani 1 1 d .
O1 O 1.092(3) 0.3750(9) 0.4873(8) 0.050(3) Uani 1 1 d .
Tl1 Tl 0.11971(14) 0.03279(6) 0.89972(3) 0.0364(3) Uani 1 1 d .

loop_
_atom_site_aniso_label
_atom_site_aniso_U_11
_atom_site_aniso_U_22
_atom_site_aniso_U_33
_atom_site_aniso_U_23
_atom_site_aniso_U_13
_atom_site_aniso_U_12
C1 0.042(9) 0.011(7) 0.037(8) 0.010(6) 0.001(6) -0.002(6)
C2 0.070(11) 0.020(8) 0.024(8) -0.003(6) 0.010(7) -0.016(7)
C3 0.035(8) 0.021(8) 0.034(8) 0.000(6) -0.002(6) 0.003(6)
C4 0.042(8) 0.015(7) 0.038(8) 0.014(6) -0.005(6) -0.003(6)
C5 0.037(8) 0.031(9) 0.023(7) 0.007(6) -0.008(6) -0.001(6)
C6 0.053(10) 0.051(11) 0.020(7) -0.015(7) -0.004(6) 0.012(8)
C7 0.043(9) 0.024(8) 0.033(8) -0.005(6) -0.007(6) 0.001(6)
N1 0.032(7) 0.022(7) 0.054(8) 0.009(6) 0.000(6) -0.006(5)
N2 0.152(19) 0.055(11) 0.044(9) -0.010(9) 0.027(11) -0.048(12)
N3 0.045(8) 0.048(9) 0.035(7) 0.006(6) 0.002(6) -0.008(7)
O1 0.060(7) 0.031(7) 0.059(8) 0.019(6) 0.011(6) 0.001(5)
Tl1 0.0331(4) 0.0535(5) 0.0225(3) 0.0090(3) 0.0017(2) 0.0043(3)

loop_
_atom_type_symbol
_atom_type_description
_atom_type_scat_dispersion_real
_atom_type_scat_dispersion_imag
_atom_type_scat_source
C C 0.0033 0.0016 'International Tables Vol C Tables 4.2.6.8 and 6.1.1.4'
H H 0.0000 0.0000 'International Tables Vol C Tables 4.2.6.8 and 6.1.1.4'
N N 0.0061 0.0033 'International Tables Vol C Tables 4.2.6.8 and 6.1.1.4'
O O 0.0106 0.0060 'International Tables Vol C Tables 4.2.6.8 and 6.1.1.4'
Tl Tl -2.8358 9.6688 'International Tables Vol C Tables 4.2.6.8 and 6.1.1.4'

loop_
_geom_angle_atom_site_label_1
_geom_angle_atom_site_label_2
_geom_angle_atom_site_label_3
_geom_angle
_geom_angle_site_symmetry_1
_geom_angle_site_symmetry_3
N1 C1 C3 123.2(14) . .
N1 C1 C2 118.3(13) . .
C3 C1 C2 118.5(12) . .
N2 C2 C1 178(2) . .
C7 C3 C4 117.2(14) . .
C7 C3 C1 120.4(13) . .
C4 C3 C1 122.4(13) . .
C5 C4 C3 121.4(15) . .
C5 C4 H4 119.3 . .
C3 C4 H4 119.3 . .
N3 C5 C4 121.4(14) . .
N3 C5 H5 119.3 . .
C4 C5 H5 119.3 . .
N3 C6 C7 124.0(14) . .
N3 C6 H6 118.0 . .
C7 C6 H6 118.0 . .
C3 C7 C6 118.4(14) . .
C3 C7 H7 120.8 . .
C6 C7 H7 120.8 . .
C1 N1 O1 118.6(14) . .
C6 N3 C5 117.6(13) . .
C6 N3 Tl1 124.1(10) . .
C5 N3 Tl1 116.4(10) . .
N1 O1 Tl1 113.7(9) . 4_665
O1 Tl1 N3 83.4(4) 4_566 .
O1 Tl1 Tl1 77.6(3) 4_566 3_557
N3 Tl1 Tl1 161.0(3) . 3_557

loop_
_geom_bond_atom_site_label_1
_geom_bond_atom_site_label_2
_geom_bond_distance
_geom_bond_site_symmetry_2
C1 N1 1.291(18) .
C1 C3 1.45(2) .
C1 C2 1.46(2) .
C2 N2 1.12(2) .
C3 C7 1.40(2) .
C3 C4 1.400(19) .
C4 C5 1.371(19) .
C4 H4 0.9500 .
C5 N3 1.37(2) .
C5 H5 0.9500 .
C6 N3 1.34(2) .
C6 C7 1.40(2) .
C6 H6 0.9500 .
C7 H7 0.9500 .
N1 O1 1.322(17) .
N3 Tl1 2.813(13) .
O1 Tl1 2.552(12) 4_665
Tl1 O1 2.552(13) 4_566
Tl1 Tl1 3.6346(11) 3_557

loop_
_geom_torsion_atom_site_label_1
_geom_torsion_atom_site_label_2
_geom_torsion_atom_site_label_3
_geom_torsion_atom_site_label_4
_geom_torsion
_geom_torsion_site_symmetry_4
N1 C1 C2 N2 -52(74) .
C3 C1 C2 N2 129(74) .
N1 C1 C3 C7 5(2) .
C2 C1 C3 C7 -176.3(14) .
N1 C1 C3 C4 -173.6(14) .
C2 C1 C3 C4 5(2) .
C7 C3 C4 C5 1(2) .
C1 C3 C4 C5 179.9(14) .
C3 C4 C5 N3 -2(2) .
C4 C3 C7 C6 0(2) .
C1 C3 C7 C6 -178.5(14) .
N3 C6 C7 C3 -1(2) .
C3 C1 N1 O1 179.2(13) .
C2 C1 N1 O1 1(2) .
C7 C6 N3 C5 0(2) .
C7 C6 N3 Tl1 -163.9(12) .
C4 C5 N3 C6 2(2) .
C4 C5 N3 Tl1 166.7(11) .
C1 N1 O1 Tl1 82.4(14) 4_665
C6 N3 Tl1 O1 -43.1(13) 4_566
C5 N3 Tl1 O1 153.0(11) 4_566
C6 N3 Tl1 Tl1 -48.3(19) 3_557
C5 N3 Tl1 Tl1 147.7(8) 3_557
